data_4501264
loop_
_publ_author_name
'Vaughn, Shae Anne'
'Severance, Rachel C.'
'Smith, Mark D.'
'zur Loye, Hans-Conrad'

_publ_section_title
;
 Crystal Growth, Structural Motifs, and Optical Properties of Molecular
 and Polymeric Cerium Halide Materials
;
_journal_issue 11
_journal_name_full 'Crystal Growth &amp; Design'
_journal_page_first 5072
_journal_paper_doi 10.1021/cg200985m
_journal_volume 11
_journal_year 2011
_chemical_formula_moiety 'C6 H18 Br3 Ce O3'
_chemical_formula_sum 'C6 H18 Br3 Ce O3'
_chemical_formula_weight 518.05
_chemical_name_systematic
; 
 ? 
;
_space_group_IT_number 15
_symmetry_cell_setting monoclinic
_symmetry_space_group_name_Hall '-C 2yc'
_symmetry_space_group_name_H-M 'C 1 2/c 1'
_atom_sites_solution_hydrogens geom
_atom_sites_solution_primary direct
_atom_sites_solution_secondary difmap
_audit_creation_method SHELXL-97
_cell_angle_alpha 90.00
_cell_angle_beta 96.8470(10)
_cell_angle_gamma 90.00
_cell_formula_units_Z 8
_cell_length_a 22.3210(17)
_cell_length_b 9.2553(7)
_cell_length_c 14.2247(11)
_cell_measurement_reflns_used 4354
_cell_measurement_temperature 100(2)
_cell_measurement_theta_max 26.40
_cell_measurement_theta_min 2.38
_cell_volume 2917.7(4)
_computing_cell_refinement 'SAINT-Plus Version 6.45 (Bruker, 2001)'
_computing_data_collection 'SMART Version 5.625 (Bruker, 2001)'
_computing_data_reduction 'SAINT-Plus Version 6.45 (Bruker, 2001)'
_computing_molecular_graphics various
_computing_publication_material 'SHELXTL Version 6.14 (Bruker, 2000)'
_computing_structure_refinement 'SHELXL-97 (Sheldrick, 1997)'
_computing_structure_solution 'SHELXS-97 (Sheldrick, 1990)'
_diffrn_ambient_temperature 100(2)
_diffrn_measured_fraction_theta_full 0.996
_diffrn_measured_fraction_theta_max 0.996
_diffrn_measurement_device_type 'Bruker SMART APEX CCD diffractometer'
_diffrn_measurement_method 'phi and omega scans'
_diffrn_radiation_monochromator graphite
_diffrn_radiation_source 'fine-focus sealed tube'
_diffrn_radiation_type MoK\a
_diffrn_radiation_wavelength 0.71073
_diffrn_reflns_av_R_equivalents 0.0347
_diffrn_reflns_av_sigmaI/netI 0.0395
_diffrn_reflns_limit_h_max 27
_diffrn_reflns_limit_h_min -23
_diffrn_reflns_limit_k_max 10
_diffrn_reflns_limit_k_min -11
_diffrn_reflns_limit_l_max 17
_diffrn_reflns_limit_l_min -17
_diffrn_reflns_number 8549
_diffrn_reflns_theta_full 26.40
_diffrn_reflns_theta_max 26.40
_diffrn_reflns_theta_min 1.84
_exptl_absorpt_coefficient_mu 11.318
_exptl_absorpt_correction_T_max 1.0000
_exptl_absorpt_correction_T_min 0.3234
_exptl_absorpt_correction_type multi-scan
_exptl_absorpt_process_details 'SADABS Version 2.05 (Bruker, 2001)'
_exptl_crystal_colour colorless
_exptl_crystal_density_diffrn 2.359
_exptl_crystal_density_method 'not measured'
_exptl_crystal_description plate
_exptl_crystal_F_000 1928
_exptl_crystal_size_max 0.24
_exptl_crystal_size_mid 0.20
_exptl_crystal_size_min 0.04
_refine_diff_density_max 1.257
_refine_diff_density_min -1.133
_refine_diff_density_rms 0.182
_refine_ls_extinction_method none
_refine_ls_goodness_of_fit_ref 1.042
_refine_ls_hydrogen_treatment mixed
_refine_ls_matrix_type full
_refine_ls_number_parameters 138
_refine_ls_number_reflns 2981
_refine_ls_number_restraints 0
_refine_ls_restrained_S_all 1.042
_refine_ls_R_factor_all 0.0298
_refine_ls_R_factor_gt 0.0259
_refine_ls_shift/su_max 0.001
_refine_ls_shift/su_mean 0.000
_refine_ls_structure_factor_coef Fsqd
_refine_ls_weighting_details 'calc w=1/[\s^2^(Fo^2^)+(0.0304P)^2^+0.0000P] where P=(Fo^2^+2Fc^2^)/3'
_refine_ls_weighting_scheme calc
_refine_ls_wR_factor_gt 0.0606
_refine_ls_wR_factor_ref 0.0623
_reflns_number_gt 2661
_reflns_number_total 2981
_reflns_threshold_expression >2sigma(I)
_cod_data_source_file cg200985m_si_002.cif
_cod_data_source_block sv3101c2
_cod_depositor_comments
;
The following automatic conversions were performed:

'_symmetry_cell_setting' value 'Monoclinic' changed to 'monoclinic'
according to /home/saulius/struct/CIF-dictionaries/cif_core.dic
dictionary named 'cif_core.dic' version 2.4.1 from 2010-06-29.

Automatic conversion script
Id: cif_fix_values 1715 2011-07-08 13:25:40Z adriana 
;
_cod_original_sg_symbol_H-M C2/c
_cod_database_code 4501264

loop_
_symmetry_equiv_pos_as_xyz
'x, y, z'
'-x, y, -z+1/2'
'x+1/2, y+1/2, z'
'-x+1/2, y+1/2, -z+1/2'
'-x, -y, -z'
'x, -y, z-1/2'
'-x+1/2, -y+1/2, -z'
'x+1/2, -y+1/2, z-1/2'

loop_
_atom_site_label
_atom_site_type_symbol
_atom_site_fract_x
_atom_site_fract_y
_atom_site_fract_z
_atom_site_U_iso_or_equiv
_atom_site_adp_type
_atom_site_occupancy
_atom_site_symmetry_multiplicity
_atom_site_calc_flag
_atom_site_refinement_flags
Br1 Br 0.134814(18) 0.43229(4) 0.13026(3) 0.01576(11) Uani 1 1 d .
Br2 Br 0.200093(18) 0.81775(4) 0.33705(3) 0.01256(10) Uani 1 1 d .
Br3 Br 0.27049(2) 0.70996(4) 0.13671(3) 0.01614(11) Uani 1 1 d .
C1 C 0.06752(19) 0.4822(4) 0.3467(3) 0.0181(9) Uani 1 1 d .
H1 H 0.0569 0.4701 0.2769 0.022 Uiso 1 1 calc R
C2 C 0.0499(2) 0.3456(5) 0.3946(4) 0.0291(11) Uani 1 1 d .
H2A H 0.0732 0.2642 0.3740 0.044 Uiso 1 1 calc R
H2B H 0.0068 0.3273 0.3774 0.044 Uiso 1 1 calc R
H2C H 0.0584 0.3567 0.4634 0.044 Uiso 1 1 calc R
C3 C 0.0361(2) 0.6161(5) 0.3768(3) 0.0249(10) Uani 1 1 d .
H3A H 0.0423 0.6244 0.4459 0.037 Uiso 1 1 calc R
H3B H -0.0072 0.6093 0.3553 0.037 Uiso 1 1 calc R
H3C H 0.0528 0.7015 0.3485 0.037 Uiso 1 1 calc R
C4 C 0.38519(19) 0.4844(4) 0.3760(3) 0.0188(9) Uani 1 1 d .
H4 H 0.3710 0.3818 0.3737 0.023 Uiso 1 1 calc R
C5 C 0.4075(2) 0.5200(5) 0.4777(3) 0.0280(11) Uani 1 1 d .
H5A H 0.4231 0.6191 0.4816 0.042 Uiso 1 1 calc R
H5B H 0.4397 0.4527 0.5012 0.042 Uiso 1 1 calc R
H5C H 0.3741 0.5115 0.5163 0.042 Uiso 1 1 calc R
C6 C 0.4338(2) 0.4982(5) 0.3107(4) 0.0307(12) Uani 1 1 d .
H6A H 0.4166 0.4764 0.2456 0.046 Uiso 1 1 calc R
H6B H 0.4665 0.4302 0.3305 0.046 Uiso 1 1 calc R
H6C H 0.4497 0.5970 0.3137 0.046 Uiso 1 1 calc R
Ce1 Ce 0.227461(10) 0.51198(2) 0.286856(15) 0.00927(8) Uani 1 1 d .
O1 O 0.13257(13) 0.5018(3) 0.3657(2) 0.0156(6) Uani 1 1 d .
O2 O 0.24246(15) 0.5194(3) 0.4643(2) 0.0159(7) Uani 1 1 d .
O3 O 0.33436(13) 0.5751(3) 0.3413(2) 0.0166(6) Uani 1 1 d .
H7 H 0.140(3) 0.512(5) 0.422(4) 0.031(16) Uiso 1 1 d .
H8 H 0.345(3) 0.655(6) 0.350(4) 0.045(17) Uiso 1 1 d .
H9A H 0.246(2) 0.447(5) 0.493(3) 0.017(13) Uiso 1 1 d .
H9B H 0.254(3) 0.580(6) 0.494(4) 0.05(2) Uiso 1 1 d .

loop_
_atom_site_aniso_label
_atom_site_aniso_U_11
_atom_site_aniso_U_22
_atom_site_aniso_U_33
_atom_site_aniso_U_23
_atom_site_aniso_U_13
_atom_site_aniso_U_12
Br1 0.0150(2) 0.0168(2) 0.0149(2) -0.00139(15) -0.00080(16) -0.00014(15)
Br2 0.0172(2) 0.00567(18) 0.0156(2) -0.00036(14) 0.00519(17) -0.00019(14)
Br3 0.0312(3) 0.00564(18) 0.0125(2) -0.00073(14) 0.00662(18) -0.00238(15)
C1 0.011(2) 0.022(2) 0.021(2) -0.0057(17) 0.0026(18) -0.0021(16)
C2 0.023(3) 0.023(2) 0.043(3) 0.002(2) 0.010(2) -0.008(2)
C3 0.019(2) 0.025(2) 0.030(3) -0.002(2) 0.000(2) 0.0075(19)
C4 0.013(2) 0.016(2) 0.026(2) -0.0017(17) -0.0027(18) -0.0001(16)
C5 0.023(3) 0.035(3) 0.025(3) 0.004(2) -0.002(2) 0.003(2)
C6 0.021(3) 0.037(3) 0.035(3) -0.009(2) 0.009(2) 0.003(2)
Ce1 0.01205(13) 0.00507(12) 0.01080(13) 0.00009(7) 0.00176(9) -0.00011(7)
O1 0.0112(15) 0.0188(16) 0.0173(17) -0.0012(12) 0.0041(13) -0.0011(11)
O2 0.0270(18) 0.0064(14) 0.0142(16) 0.0004(13) 0.0018(13) -0.0006(13)
O3 0.0141(15) 0.0120(15) 0.0232(16) -0.0002(12) -0.0002(13) -0.0029(12)

loop_
_atom_type_symbol
_atom_type_description
_atom_type_scat_dispersion_real
_atom_type_scat_dispersion_imag
_atom_type_scat_source
C C 0.0033 0.0016 'International Tables Vol C Tables 4.2.6.8 and 6.1.1.4'
H H 0.0000 0.0000 'International Tables Vol C Tables 4.2.6.8 and 6.1.1.4'
O O 0.0106 0.0060 'International Tables Vol C Tables 4.2.6.8 and 6.1.1.4'
Br Br -0.2901 2.4595 'International Tables Vol C Tables 4.2.6.8 and 6.1.1.4'
Ce Ce -0.2486 2.6331 'International Tables Vol C Tables 4.2.6.8 and 6.1.1.4'

loop_
_geom_angle_atom_site_label_1
_geom_angle_atom_site_label_2
_geom_angle_atom_site_label_3
_geom_angle
_geom_angle_site_symmetry_1
_geom_angle_site_symmetry_3
Ce1 Br2 Ce1 106.060(12) . 4
Ce1 Br3 Ce1 107.350(13) 4 .
O1 C1 C2 109.2(4) . .
O1 C1 C3 109.4(3) . .
C2 C1 C3 113.9(4) . .
O1 C1 H1 108.1 . .
C2 C1 H1 108.1 . .
C3 C1 H1 108.1 . .
C1 C2 H2A 109.5 . .
C1 C2 H2B 109.5 . .
H2A C2 H2B 109.5 . .
C1 C2 H2C 109.5 . .
H2A C2 H2C 109.5 . .
H2B C2 H2C 109.5 . .
C1 C3 H3A 109.5 . .
C1 C3 H3B 109.5 . .
H3A C3 H3B 109.5 . .
C1 C3 H3C 109.5 . .
H3A C3 H3C 109.5 . .
H3B C3 H3C 109.5 . .
O3 C4 C5 110.8(3) . .
O3 C4 C6 109.3(4) . .
C5 C4 C6 113.0(4) . .
O3 C4 H4 107.9 . .
C5 C4 H4 107.9 . .
C6 C4 H4 107.9 . .
C4 C5 H5A 109.5 . .
C4 C5 H5B 109.5 . .
H5A C5 H5B 109.5 . .
C4 C5 H5C 109.5 . .
H5A C5 H5C 109.5 . .
H5B C5 H5C 109.5 . .
C4 C6 H6A 109.5 . .
C4 C6 H6B 109.5 . .
H6A C6 H6B 109.5 . .
C4 C6 H6C 109.5 . .
H6A C6 H6C 109.5 . .
H6B C6 H6C 109.5 . .
O3 Ce1 O2 70.86(10) . .
O3 Ce1 O1 134.23(10) . .
O2 Ce1 O1 64.57(11) . .
O3 Ce1 Br1 148.70(7) . .
O2 Ce1 Br1 139.94(8) . .
O1 Ce1 Br1 77.00(8) . .
O3 Ce1 Br3 97.66(7) . 4_545
O2 Ce1 Br3 70.50(7) . 4_545
O1 Ce1 Br3 77.33(6) . 4_545
Br1 Ce1 Br3 91.133(13) . 4_545
O3 Ce1 Br2 85.37(7) . .
O2 Ce1 Br2 74.98(7) . .
O1 Ce1 Br2 73.90(6) . .
Br1 Ce1 Br2 105.759(13) . .
Br3 Ce1 Br2 142.021(13) 4_545 .
O3 Ce1 Br3 72.97(7) . .
O2 Ce1 Br3 132.22(8) . .
O1 Ce1 Br3 133.33(7) . .
Br1 Ce1 Br3 82.671(13) . .
Br3 Ce1 Br3 145.135(11) 4_545 .
Br2 Ce1 Br3 71.964(12) . .
O3 Ce1 Br2 76.57(7) . 4_545
O2 Ce1 Br2 124.86(7) . 4_545
O1 Ce1 Br2 139.06(6) . 4_545
Br1 Ce1 Br2 77.991(13) . 4_545
Br3 Ce1 Br2 71.303(12) 4_545 4_545
Br2 Ce1 Br2 144.726(11) . 4_545
Br3 Ce1 Br2 73.849(12) . 4_545
C1 O1 Ce1 142.8(3) . .
C1 O1 H7 106(4) . .
Ce1 O1 H7 111(4) . .
Ce1 O2 H9A 120(3) . .
Ce1 O2 H9B 126(5) . .
H9A O2 H9B 110(6) . .
C4 O3 Ce1 130.7(2) . .
C4 O3 H8 106(4) . .
Ce1 O3 H8 123(4) . .

loop_
_geom_bond_atom_site_label_1
_geom_bond_atom_site_label_2
_geom_bond_distance
_geom_bond_site_symmetry_2
Br1 Ce1 2.9469(5) .
Br2 Ce1 2.9993(4) .
Br2 Ce1 3.1036(4) 4
Br3 Ce1 2.9977(5) 4
Br3 Ce1 3.0547(4) .
C1 O1 1.456(5) .
C1 C2 1.510(6) .
C1 C3 1.511(6) .
C1 H1 1.0000 .
C2 H2A 0.9800 .
C2 H2B 0.9800 .
C2 H2C 0.9800 .
C3 H3A 0.9800 .
C3 H3B 0.9800 .
C3 H3C 0.9800 .
C4 O3 1.450(5) .
C4 C5 1.509(6) .
C4 C6 1.516(7) .
C4 H4 1.0000 .
C5 H5A 0.9800 .
C5 H5B 0.9800 .
C5 H5C 0.9800 .
C6 H6A 0.9800 .
C6 H6B 0.9800 .
C6 H6C 0.9800 .
Ce1 O3 2.489(3) .
Ce1 O2 2.507(3) .
Ce1 O1 2.514(3) .
Ce1 Br3 2.9976(5) 4_545
Ce1 Br2 3.1035(4) 4_545
O1 H7 0.81(6) .
O2 H9A 0.79(5) .
O2 H9B 0.73(6) .
O3 H8 0.79(6) .

loop_
_geom_hbond_atom_site_label_D
_geom_hbond_atom_site_label_H
_geom_hbond_atom_site_label_A
_geom_hbond_distance_DH
_geom_hbond_distance_HA
_geom_hbond_distance_DA
_geom_hbond_angle_DHA
_geom_hbond_site_symmetry_A
O2 H9B Br2 0.73(6) 2.67(6) 3.322(3) 149(6) 7_566
O2 H9A Br3 0.79(5) 2.51(5) 3.248(3) 157(4) 6_566
O3 H8 Br1 0.79(6) 2.61(6) 3.391(3) 171(6) 4
O1 H7 Br1 0.81(6) 3.02(6) 3.807(3) 166(5) 6_566

loop_
_geom_torsion_atom_site_label_1
_geom_torsion_atom_site_label_2
_geom_torsion_atom_site_label_3
_geom_torsion_atom_site_label_4
_geom_torsion
_geom_torsion_site_symmetry_1
_geom_torsion_site_symmetry_4
Ce1 Br2 Ce1 O3 59.79(7) 4 .
Ce1 Br2 Ce1 O2 131.20(8) 4 .
Ce1 Br2 Ce1 O1 -161.47(8) 4 .
Ce1 Br2 Ce1 Br1 -90.416(15) 4 .
Ce1 Br2 Ce1 Br3 156.33(2) 4 4_545
Ce1 Br2 Ce1 Br3 -13.790(12) 4 .
Ce1 Br2 Ce1 Br2 0.992(13) 4 4_545
Ce1 Br3 Ce1 O3 -76.25(7) 4 .
Ce1 Br3 Ce1 O2 -34.06(10) 4 .
Ce1 Br3 Ce1 O1 59.31(10) 4 .
Ce1 Br3 Ce1 Br1 123.646(16) 4 .
Ce1 Br3 Ce1 Br3 -154.97(2) 4 4_545
Ce1 Br3 Ce1 Br2 14.386(12) 4 .
Ce1 Br3 Ce1 Br2 -156.791(17) 4 4_545
C2 C1 O1 Ce1 115.9(4) . .
C3 C1 O1 Ce1 -118.9(4) . .
O3 Ce1 O1 C1 172.1(3) . .
O2 Ce1 O1 C1 -173.7(4) . .
Br1 Ce1 O1 C1 -5.3(4) . .
Br3 Ce1 O1 C1 -99.5(4) 4_545 .
Br2 Ce1 O1 C1 105.6(4) . .
Br3 Ce1 O1 C1 61.2(4) . .
Br2 Ce1 O1 C1 -59.0(4) 4_545 .
C5 C4 O3 Ce1 -116.2(3) . .
C6 C4 O3 Ce1 118.7(3) . .
O2 Ce1 O3 C4 80.5(3) . .
O1 Ce1 O3 C4 94.0(3) . .
Br1 Ce1 O3 C4 -90.8(3) . .
Br3 Ce1 O3 C4 14.3(3) 4_545 .
Br2 Ce1 O3 C4 156.2(3) . .
Br3 Ce1 O3 C4 -131.3(3) . .
Br2 Ce1 O3 C4 -54.3(3) 4_545 .
